data_2208898
loop_
_publ_author_name
'Tschan, Mathieu Jean-Luc'
'Therrien, Bruno'
'S\"uss-Fink, Georg'

_publ_section_title
;\m-Chloro-\m-diphenylphosphido-\m-hydrido-bis[(\h^6^-hexamethylbenzene)ruthenium(II)]
 tetrafluoroborate
;
_journal_coeditor_code HG2020
_journal_issue 5
_journal_name_full 'Acta Crystallographica Section E'
_journal_page_first m954
_journal_page_last m956
_journal_paper_doi 10.1107/S1600536806011573
_journal_volume 62
_journal_year 2006
_chemical_formula_iupac '[Ru2 Cl H (C12 H10 P) (C10 H15)2] B F4'
_chemical_formula_moiety 'C36 H47 Cl P Ru2 +, B F4 -'
_chemical_formula_sum 'C36 H47 B Cl F4 P Ru2'
_chemical_formula_weight 835.11
_chemical_name_systematic
;
\m-Chloro-\m-diphenylphosphido-\m-hydrido-
bis[(\h^6^-hexamethylbenzene)ruthenium(II)] tetrafluoroborate
;
_space_group_IT_number 14
_symmetry_cell_setting monoclinic
_symmetry_space_group_name_Hall '-P 2ybc'
_symmetry_space_group_name_H-M 'P 1 21/c 1'
_atom_sites_solution_hydrogens geom
_atom_sites_solution_primary direct
_atom_sites_solution_secondary difmap
_audit_creation_method SHELXL-97
_cell_angle_alpha 90.00
_cell_angle_beta 104.778(7)
_cell_angle_gamma 90.00
_cell_formula_units_Z 4
_cell_length_a 13.5299(8)
_cell_length_b 12.8959(12)
_cell_length_c 20.6136(13)
_cell_measurement_reflns_used 8000
_cell_measurement_temperature 173(2)
_cell_measurement_theta_max 25.9
_cell_measurement_theta_min 2.0
_cell_volume 3477.7(5)
_computing_cell_refinement 'CELL in IPDS Software'
_computing_data_collection 'EXPOSE in IPDS Software (Stoe & Cie, 2000)'
_computing_data_reduction 'INTEGRATE in IPDS Software'
_computing_molecular_graphics 'ORTEP-32 (Farrugia, 1997)'
_computing_publication_material 'SHELXL97 and MERCURY (Bruno <i>et al.</i>, 2002)'
_computing_structure_refinement 'SHELXL97 (Sheldrick, 1997)'
_computing_structure_solution 'SHELXS97 (Sheldrick, 1997)'
_diffrn_ambient_temperature 173(2)
_diffrn_detector_area_resol_mean 0.81\%A
_diffrn_measured_fraction_theta_full 0.973
_diffrn_measured_fraction_theta_max 0.973
_diffrn_measurement_device_type 'Stoe IPDS'
_diffrn_measurement_method 'phi oscillation'
_diffrn_radiation_monochromator graphite
_diffrn_radiation_source 'fine-focus sealed tube'
_diffrn_radiation_type MoK\a
_diffrn_radiation_wavelength 0.71073
_diffrn_reflns_av_R_equivalents 0.0491
_diffrn_reflns_av_sigmaI/netI 0.0526
_diffrn_reflns_limit_h_max 16
_diffrn_reflns_limit_h_min -16
_diffrn_reflns_limit_k_max 15
_diffrn_reflns_limit_k_min -15
_diffrn_reflns_limit_l_max 25
_diffrn_reflns_limit_l_min -25
_diffrn_reflns_number 22538
_diffrn_reflns_theta_full 25.94
_diffrn_reflns_theta_max 25.94
_diffrn_reflns_theta_min 2.04
_diffrn_standards_decay_% 0
_diffrn_standards_interval_time 0
_diffrn_standards_number 0
_exptl_absorpt_coefficient_mu 1.038
_exptl_absorpt_correction_T_max 0.877
_exptl_absorpt_correction_T_min 0.593
_exptl_absorpt_correction_type refdelf
_exptl_absorpt_process_details '(Walker & Stuart, 1983)'
_exptl_crystal_colour red
_exptl_crystal_density_diffrn 1.595
_exptl_crystal_density_method 'not measured'
_exptl_crystal_description block
_exptl_crystal_F_000 1696
_exptl_crystal_size_max 0.39
_exptl_crystal_size_mid 0.14
_exptl_crystal_size_min 0.11
_refine_diff_density_max 2.046
_refine_diff_density_min -1.324
_refine_ls_extinction_method none
_refine_ls_goodness_of_fit_ref 1.024
_refine_ls_hydrogen_treatment mixed
_refine_ls_matrix_type full
_refine_ls_number_parameters 422
_refine_ls_number_reflns 6613
_refine_ls_number_restraints 0
_refine_ls_restrained_S_all 1.024
_refine_ls_R_factor_all 0.0542
_refine_ls_R_factor_gt 0.0325
_refine_ls_shift/su_max 0.001
_refine_ls_shift/su_mean 0.000
_refine_ls_structure_factor_coef Fsqd
_refine_ls_weighting_details 'calc w=1/[\s^2^(Fo^2^)+(0.0578P)^2^] where P=(Fo^2^+2Fc^2^)/3'
_refine_ls_weighting_scheme calc
_refine_ls_wR_factor_gt 0.0779
_refine_ls_wR_factor_ref 0.0965
_reflns_number_gt 4899
_reflns_number_total 6613
_reflns_threshold_expression I>2\s(I)
_cod_data_source_file hg2020.cif
_cod_data_source_block I
_cod_depositor_comments
;
The following automatic conversions were performed:
'_symmetry_cell_setting' value 'Monoclinic' changed to 'monoclinic'
according to '/home/saulius/struct/CIF-dictionaries/cif_core.dic'
dictionary named 'cif_core.dic' version 2.4.1 from 2010-06-29.

Automatic conversion script
Id: cif_fix_enum 1527 2010-12-29 10:47:43Z saulius 

The following automatic conversions were performed:

'_symmetry_cell_setting' value 'Monoclinic' changed to 'monoclinic'
according to /home/saulius/struct/CIF-dictionaries/cif_core.dic
dictionary named 'cif_core.dic' version 2.4.1 from 2010-06-29.

Automatic conversion script
Id: cif_fix_values 1715 2011-07-08 13:25:40Z adriana 
;
_cod_original_sg_symbol_H-M 'P 21/c'
_cod_database_code 2208898
_cod_database_fobs_code 2208898

loop_
_symmetry_equiv_pos_as_xyz
'x, y, z'
'-x, y+1/2, -z+1/2'
'-x, -y, -z'
'x, -y-1/2, z-1/2'

loop_
_atom_site_type_symbol
_atom_site_label
_atom_site_fract_x
_atom_site_fract_y
_atom_site_fract_z
_atom_site_U_iso_or_equiv
_atom_site_adp_type
_atom_site_calc_flag
_atom_site_refinement_flags
_atom_site_occupancy
C C1 0.0466(3) 0.7229(3) -0.0231(2) 0.0204(9) Uani d . 1
C C2 -0.0231(3) 0.6483(3) -0.0124(2) 0.0251(10) Uani d . 1
H H2 -0.0060 0.6066 0.0256 0.030 Uiso calc R 1
C C3 -0.1166(4) 0.6364(3) -0.0577(2) 0.0307(11) Uani d . 1
H H3 -0.1615 0.5859 -0.0502 0.037 Uiso calc R 1
C C4 -0.1448(4) 0.6985(3) -0.1143(2) 0.0311(11) Uani d . 1
H H4 -0.2076 0.6897 -0.1452 0.037 Uiso calc R 1
C C5 -0.0772(4) 0.7740(4) -0.1239(2) 0.0374(12) Uani d . 1
H H5 -0.0954 0.8169 -0.1613 0.045 Uiso calc R 1
C C6 0.0164(3) 0.7864(4) -0.0791(2) 0.0265(10) Uani d . 1
H H6 0.0603 0.8381 -0.0863 0.032 Uiso calc R 1
C C7 0.2379(3) 0.6180(3) 0.0094(2) 0.0209(9) Uani d . 1
C C8 0.1954(4) 0.5570(3) -0.0476(2) 0.0298(11) Uani d . 1
H H8 0.1315 0.5736 -0.0750 0.036 Uiso calc R 1
C C9 0.2480(4) 0.4729(4) -0.0632(3) 0.0382(13) Uani d . 1
H H9 0.2188 0.4329 -0.1007 0.046 Uiso calc R 1
C C10 0.3429(5) 0.4473(4) -0.0240(3) 0.0429(14) Uani d . 1
H H10 0.3779 0.3907 -0.0351 0.051 Uiso calc R 1
C C11 0.3864(4) 0.5062(4) 0.0322(3) 0.0403(13) Uani d . 1
H H11 0.4505 0.4887 0.0591 0.048 Uiso calc R 1
C C12 0.3346(4) 0.5915(3) 0.0486(2) 0.0295(11) Uani d . 1
H H12 0.3647 0.6313 0.0861 0.035 Uiso calc R 1
C C13 0.2515(4) 0.6495(3) 0.2075(2) 0.0265(10) Uani d . 1
C C14 0.1450(4) 0.6632(4) 0.1989(2) 0.0311(11) Uani d . 1
C C15 0.1057(4) 0.7593(4) 0.2127(2) 0.0312(11) Uani d . 1
C C16 0.1747(4) 0.8423(4) 0.2397(2) 0.0315(11) Uani d . 1
C C17 0.2808(4) 0.8313(3) 0.2494(2) 0.0288(11) Uani d . 1
C C18 0.3187(4) 0.7345(4) 0.2296(2) 0.0273(10) Uani d . 1
C C19 0.2616(3) 1.0427(3) -0.0139(2) 0.0228(9) Uani d . 1
C C20 0.2590(3) 0.9640(3) -0.0630(2) 0.0233(9) Uani d . 1
C C21 0.3298(4) 0.8795(3) -0.0471(2) 0.0244(10) Uani d . 1
C C22 0.4095(3) 0.8801(3) 0.0142(2) 0.0252(10) Uani d . 1
C C23 0.4154(3) 0.9643(3) 0.0606(2) 0.0221(9) Uani d . 1
C C24 0.3414(3) 1.0457(3) 0.0468(2) 0.0212(9) Uani d . 1
C C25 0.2937(5) 0.5428(4) 0.1983(3) 0.0491(15) Uani d . 1
H H25A 0.3657 0.5480 0.2018 0.074 Uiso calc R 1
H H25B 0.2595 0.5161 0.1549 0.074 Uiso calc R 1
H H25C 0.2826 0.4968 0.2324 0.074 Uiso calc R 1
C C26 0.0753(6) 0.5699(5) 0.1762(3) 0.064(2) Uani d . 1
H H26A 0.0809 0.5232 0.2132 0.096 Uiso calc R 1
H H26B 0.0953 0.5348 0.1405 0.096 Uiso calc R 1
H H26C 0.0058 0.5930 0.1606 0.096 Uiso calc R 1
C C27 -0.0085(4) 0.7740(6) 0.2011(3) 0.068(2) Uani d . 1
H H27A -0.0429 0.7442 0.1587 0.101 Uiso calc R 1
H H27B -0.0238 0.8466 0.2010 0.101 Uiso calc R 1
H H27C -0.0311 0.7403 0.2363 0.101 Uiso calc R 1
C C28 0.1292(6) 0.9434(5) 0.2545(3) 0.063(2) Uani d . 1
H H28A 0.1824 0.9942 0.2677 0.095 Uiso calc R 1
H H28B 0.0963 0.9335 0.2901 0.095 Uiso calc R 1
H H28C 0.0799 0.9669 0.2150 0.095 Uiso calc R 1
C C29 0.3516(5) 0.9190(5) 0.2789(3) 0.0533(16) Uani d . 1
H H29A 0.3335 0.9796 0.2515 0.080 Uiso calc R 1
H H29B 0.4208 0.8996 0.2806 0.080 Uiso calc R 1
H H29C 0.3458 0.9335 0.3235 0.080 Uiso calc R 1
C C30 0.4326(4) 0.7236(5) 0.2375(3) 0.0451(14) Uani d . 1
H H30A 0.4648 0.6998 0.2820 0.068 Uiso calc R 1
H H30B 0.4606 0.7896 0.2301 0.068 Uiso calc R 1
H H30C 0.4445 0.6744 0.2053 0.068 Uiso calc R 1
C C31 0.1813(4) 1.1261(4) -0.0267(3) 0.0358(12) Uani d . 1
H H31A 0.2021 1.1819 -0.0511 0.054 Uiso calc R 1
H H31B 0.1729 1.1516 0.0153 0.054 Uiso calc R 1
H H31C 0.1177 1.0980 -0.0526 0.054 Uiso calc R 1
C C32 0.1843(4) 0.9739(4) -0.1316(2) 0.0396(13) Uani d . 1
H H32A 0.1165 0.9842 -0.1263 0.059 Uiso calc R 1
H H32B 0.1860 0.9117 -0.1569 0.059 Uiso calc R 1
H H32C 0.2032 1.0320 -0.1549 0.059 Uiso calc R 1
C C33 0.3239(5) 0.7919(4) -0.0964(3) 0.0404(13) Uani d . 1
H H33A 0.3613 0.8103 -0.1286 0.061 Uiso calc R 1
H H33B 0.2537 0.7792 -0.1192 0.061 Uiso calc R 1
H H33C 0.3530 0.7304 -0.0729 0.061 Uiso calc R 1
C C34 0.4904(4) 0.7977(4) 0.0285(3) 0.0419(13) Uani d . 1
H H34A 0.5551 0.8276 0.0278 0.063 Uiso calc R 1
H H34B 0.4731 0.7444 -0.0050 0.063 Uiso calc R 1
H H34C 0.4949 0.7682 0.0720 0.063 Uiso calc R 1
C C35 0.4987(4) 0.9648(4) 0.1248(2) 0.0372(12) Uani d . 1
H H35A 0.5582 0.9983 0.1173 0.056 Uiso calc R 1
H H35B 0.5153 0.8948 0.1393 0.056 Uiso calc R 1
H H35C 0.4758 1.0017 0.1587 0.056 Uiso calc R 1
C C36 0.3462(5) 1.1340(4) 0.0958(3) 0.0424(13) Uani d . 1
H H36A 0.4155 1.1434 0.1215 0.064 Uiso calc R 1
H H36B 0.3039 1.1180 0.1255 0.064 Uiso calc R 1
H H36C 0.3222 1.1965 0.0716 0.064 Uiso calc R 1
F F1 0.6116(2) 0.6672(3) 0.16360(16) 0.0538(8) Uani d . 1
F F2 0.6649(4) 0.8021(4) 0.2332(3) 0.128(2) Uani d . 1
F F3 0.7742(4) 0.6721(3) 0.2268(3) 0.130(2) Uani d . 1
F F4 0.7215(5) 0.7797(6) 0.1459(3) 0.152(3) Uani d . 1
B B1 0.6934(5) 0.7265(4) 0.1971(3) 0.0329(13) Uani d . 1
P P1 0.17560(9) 0.73290(7) 0.03134(5) 0.0175(2) Uani d . 1
Cl Cl1 0.11116(8) 0.93211(7) 0.07889(5) 0.0228(2) Uani d . 1
Ru Ru1 0.20186(3) 0.78688(2) 0.142178(15) 0.01637(10) Uani d . 1
H H1H 0.284(4) 0.846(4) 0.115(3) 0.047(15) Uiso d . 1
Ru Ru2 0.25897(3) 0.89129(2) 0.036807(15) 0.01564(10) Uani d . 1

loop_
_atom_site_aniso_label
_atom_site_aniso_U_11
_atom_site_aniso_U_22
_atom_site_aniso_U_33
_atom_site_aniso_U_12
_atom_site_aniso_U_13
_atom_site_aniso_U_23
C1 0.025(3) 0.018(2) 0.019(2) -0.0001(17) 0.0064(19) -0.0021(15)
C2 0.022(3) 0.024(2) 0.025(2) -0.0026(18) -0.001(2) 0.0022(17)
C3 0.026(3) 0.027(2) 0.037(3) -0.009(2) 0.004(2) -0.0030(19)
C4 0.033(3) 0.030(2) 0.028(2) 0.001(2) 0.004(2) -0.0104(19)
C5 0.052(4) 0.032(3) 0.029(2) 0.001(2) 0.010(3) 0.008(2)
C6 0.011(2) 0.037(2) 0.023(2) -0.0061(19) -0.011(2) 0.0089(18)
C7 0.025(3) 0.018(2) 0.022(2) 0.0014(17) 0.010(2) 0.0036(16)
C8 0.042(3) 0.023(2) 0.026(2) 0.002(2) 0.012(2) -0.0023(18)
C9 0.054(4) 0.029(2) 0.036(3) 0.000(2) 0.020(3) -0.006(2)
C10 0.052(4) 0.031(3) 0.054(3) 0.014(2) 0.029(3) -0.001(2)
C11 0.038(3) 0.040(3) 0.045(3) 0.018(2) 0.013(3) 0.008(2)
C12 0.032(3) 0.031(2) 0.026(2) 0.005(2) 0.010(2) 0.0027(18)
C13 0.045(3) 0.019(2) 0.015(2) 0.002(2) 0.007(2) 0.0051(16)
C14 0.035(3) 0.038(3) 0.019(2) -0.013(2) 0.002(2) 0.0094(18)
C15 0.021(3) 0.056(3) 0.018(2) 0.005(2) 0.008(2) 0.014(2)
C16 0.045(3) 0.037(3) 0.016(2) 0.014(2) 0.016(2) 0.0085(18)
C17 0.046(3) 0.025(2) 0.015(2) -0.006(2) 0.008(2) 0.0013(17)
C18 0.025(3) 0.041(3) 0.015(2) 0.007(2) 0.005(2) 0.0116(18)
C19 0.026(3) 0.019(2) 0.026(2) -0.0019(17) 0.012(2) 0.0063(16)
C20 0.028(3) 0.026(2) 0.0164(19) -0.0058(18) 0.0067(19) 0.0049(16)
C21 0.031(3) 0.025(2) 0.022(2) -0.0044(19) 0.015(2) -0.0001(17)
C22 0.025(3) 0.026(2) 0.029(2) 0.0026(19) 0.017(2) 0.0077(18)
C23 0.015(2) 0.029(2) 0.022(2) -0.0081(18) 0.0032(19) 0.0058(17)
C24 0.017(2) 0.024(2) 0.021(2) -0.0090(17) 0.0025(19) -0.0003(16)
C25 0.087(5) 0.024(2) 0.038(3) 0.011(3) 0.020(3) 0.008(2)
C26 0.081(5) 0.061(4) 0.044(3) -0.042(4) 0.004(3) 0.013(3)
C27 0.026(4) 0.127(6) 0.053(4) 0.016(4) 0.016(3) 0.028(4)
C28 0.101(6) 0.055(4) 0.043(3) 0.034(4) 0.036(4) 0.004(3)
C29 0.071(5) 0.049(3) 0.033(3) -0.023(3) 0.000(3) -0.006(2)
C30 0.015(3) 0.081(4) 0.038(3) 0.011(3) 0.003(2) 0.016(3)
C31 0.038(3) 0.030(3) 0.039(3) 0.007(2) 0.009(3) 0.012(2)
C32 0.051(4) 0.046(3) 0.018(2) -0.012(3) 0.000(2) 0.009(2)
C33 0.060(4) 0.034(3) 0.034(3) -0.001(2) 0.024(3) -0.007(2)
C34 0.029(3) 0.038(3) 0.064(4) 0.010(2) 0.022(3) 0.014(2)
C35 0.018(3) 0.055(3) 0.032(2) -0.007(2) -0.005(2) 0.010(2)
C36 0.052(4) 0.036(3) 0.038(3) -0.006(2) 0.008(3) -0.015(2)
F1 0.037(2) 0.061(2) 0.0563(19) -0.0018(16) -0.0012(17) -0.0089(16)
F2 0.082(4) 0.113(4) 0.165(5) 0.022(3) -0.012(4) -0.092(4)
F3 0.079(4) 0.063(3) 0.187(5) 0.022(3) -0.079(4) -0.025(3)
F4 0.107(5) 0.201(7) 0.143(5) -0.066(4) 0.023(4) 0.065(5)
B1 0.025(3) 0.032(3) 0.038(3) 0.009(2) 0.000(3) 0.002(2)
P1 0.0193(6) 0.0174(5) 0.0156(5) -0.0001(4) 0.0039(5) 0.0004(4)
Cl1 0.0237(6) 0.0226(5) 0.0241(5) 0.0062(4) 0.0097(5) 0.0048(4)
Ru1 0.0183(2) 0.01754(16) 0.01363(16) 0.00044(13) 0.00481(14) 0.00178(12)
Ru2 0.0173(2) 0.01609(16) 0.01369(16) -0.00019(13) 0.00426(14) 0.00121(12)

loop_
_atom_type_symbol
_atom_type_description
_atom_type_scat_dispersion_real
_atom_type_scat_dispersion_imag
_atom_type_scat_source
C C 0.0033 0.0016 'International Tables Vol C Tables 4.2.6.8 and 6.1.1.4'
H H 0.0000 0.0000 'International Tables Vol C Tables 4.2.6.8 and 6.1.1.4'
F F 0.0171 0.0103 'International Tables Vol C Tables 4.2.6.8 and 6.1.1.4'
B B 0.0013 0.0007 'International Tables Vol C Tables 4.2.6.8 and 6.1.1.4'
P P 0.1023 0.0942 'International Tables Vol C Tables 4.2.6.8 and 6.1.1.4'
Cl Cl 0.1484 0.1585 'International Tables Vol C Tables 4.2.6.8 and 6.1.1.4'
Ru Ru -1.2594 0.8363 'International Tables Vol C Tables 4.2.6.8 and 6.1.1.4'

loop_
_geom_angle_atom_site_label_1
_geom_angle_atom_site_label_2
_geom_angle_atom_site_label_3
_geom_angle
_geom_angle_publ_flag
C6 C1 C2 117.9(4) ?
C6 C1 P1 120.1(3) ?
C2 C1 P1 121.9(3) ?
C3 C2 C1 120.6(4) ?
C3 C2 H2 119.7 ?
C1 C2 H2 119.7 ?
C2 C3 C4 121.0(4) ?
C2 C3 H3 119.5 ?
C4 C3 H3 119.5 ?
C5 C4 C3 118.5(5) ?
C5 C4 H4 120.8 ?
C3 C4 H4 120.8 ?
C6 C5 C4 121.0(4) ?
C6 C5 H5 119.5 ?
C4 C5 H5 119.5 ?
C5 C6 C1 121.0(4) ?
C5 C6 H6 119.5 ?
C1 C6 H6 119.5 ?
C12 C7 C8 118.1(4) ?
C12 C7 P1 118.7(3) ?
C8 C7 P1 123.1(4) ?
C9 C8 C7 120.5(5) ?
C9 C8 H8 119.7 ?
C7 C8 H8 119.7 ?
C10 C9 C8 120.9(5) ?
C10 C9 H9 119.6 ?
C8 C9 H9 119.6 ?
C9 C10 C11 119.7(4) ?
C9 C10 H10 120.2 ?
C11 C10 H10 120.2 ?
C10 C11 C12 120.3(5) ?
C10 C11 H11 119.9 ?
C12 C11 H11 119.9 ?
C11 C12 C7 120.6(5) ?
C11 C12 H12 119.7 ?
C7 C12 H12 119.7 ?
C14 C13 C18 119.3(4) ?
C14 C13 C25 120.0(4) ?
C18 C13 C25 120.5(5) ?
C14 C13 Ru1 71.6(2) ?
C18 C13 Ru1 69.5(2) ?
C25 C13 Ru1 135.3(3) ?
C15 C14 C13 120.7(4) ?
C15 C14 C26 121.4(5) ?
C13 C14 C26 117.9(5) ?
C15 C14 Ru1 71.0(2) ?
C13 C14 Ru1 71.3(2) ?
C26 C14 Ru1 132.3(3) ?
C14 C15 C16 119.5(4) ?
C14 C15 C27 120.1(5) ?
C16 C15 C27 120.4(5) ?
C14 C15 Ru1 72.1(2) ?
C16 C15 Ru1 72.6(2) ?
C27 C15 Ru1 128.5(3) ?
C17 C16 C15 121.3(4) ?
C17 C16 C28 120.9(5) ?
C15 C16 C28 117.7(5) ?
C17 C16 Ru1 72.7(2) ?
C15 C16 Ru1 69.9(2) ?
C28 C16 Ru1 128.6(3) ?
C16 C17 C18 118.0(4) ?
C16 C17 C29 120.2(5) ?
C18 C17 C29 121.7(5) ?
C16 C17 Ru1 71.1(3) ?
C18 C17 Ru1 67.7(2) ?
C29 C17 Ru1 132.5(3) ?
C13 C18 C17 120.7(4) ?
C13 C18 C30 120.8(4) ?
C17 C18 C30 118.3(5) ?
C13 C18 Ru1 72.8(3) ?
C17 C18 Ru1 74.4(3) ?
C30 C18 Ru1 128.4(3) ?
C20 C19 C24 121.0(4) ?
C20 C19 C31 119.9(4) ?
C24 C19 C31 119.0(4) ?
C20 C19 Ru2 73.0(2) ?
C24 C19 Ru2 73.2(2) ?
C31 C19 Ru2 127.9(3) ?
C19 C20 C21 119.1(4) ?
C19 C20 C32 119.3(4) ?
C21 C20 C32 121.6(4) ?
C19 C20 Ru2 69.9(2) ?
C21 C20 Ru2 68.4(2) ?
C32 C20 Ru2 136.7(3) ?
C20 C21 C22 120.3(4) ?
C20 C21 C33 119.9(4) ?
C22 C21 C33 119.7(4) ?
C20 C21 Ru2 74.0(2) ?
C22 C21 Ru2 71.7(2) ?
C33 C21 Ru2 128.8(3) ?
C23 C22 C21 119.5(4) ?
C23 C22 C34 119.4(4) ?
C21 C22 C34 121.0(4) ?
C23 C22 Ru2 73.0(2) ?
C21 C22 Ru2 70.2(2) ?
C34 C22 Ru2 132.1(3) ?
C24 C23 C22 120.4(4) ?
C24 C23 C35 120.2(4) ?
C22 C23 C35 119.4(4) ?
C24 C23 Ru2 72.1(2) ?
C22 C23 Ru2 69.5(2) ?
C35 C23 Ru2 130.2(3) ?
C23 C24 C19 119.3(4) ?
C23 C24 C36 120.7(4) ?
C19 C24 C36 120.0(4) ?
C23 C24 Ru2 71.1(2) ?
C19 C24 Ru2 69.7(2) ?
C36 C24 Ru2 131.1(3) ?
C13 C25 H25A 109.5 ?
C13 C25 H25B 109.5 ?
H25A C25 H25B 109.5 ?
C13 C25 H25C 109.5 ?
H25A C25 H25C 109.5 ?
H25B C25 H25C 109.5 ?
C14 C26 H26A 109.5 ?
C14 C26 H26B 109.5 ?
H26A C26 H26B 109.5 ?
C14 C26 H26C 109.5 ?
H26A C26 H26C 109.5 ?
H26B C26 H26C 109.5 ?
C15 C27 H27A 109.5 ?
C15 C27 H27B 109.5 ?
H27A C27 H27B 109.5 ?
C15 C27 H27C 109.5 ?
H27A C27 H27C 109.5 ?
H27B C27 H27C 109.5 ?
C16 C28 H28A 109.5 ?
C16 C28 H28B 109.5 ?
H28A C28 H28B 109.5 ?
C16 C28 H28C 109.5 ?
H28A C28 H28C 109.5 ?
H28B C28 H28C 109.5 ?
C17 C29 H29A 109.5 ?
C17 C29 H29B 109.5 ?
H29A C29 H29B 109.5 ?
C17 C29 H29C 109.5 ?
H29A C29 H29C 109.5 ?
H29B C29 H29C 109.5 ?
C18 C30 H30A 109.5 ?
C18 C30 H30B 109.5 ?
H30A C30 H30B 109.5 ?
C18 C30 H30C 109.5 ?
H30A C30 H30C 109.5 ?
H30B C30 H30C 109.5 ?
C19 C31 H31A 109.5 ?
C19 C31 H31B 109.5 ?
H31A C31 H31B 109.5 ?
C19 C31 H31C 109.5 ?
H31A C31 H31C 109.5 ?
H31B C31 H31C 109.5 ?
C20 C32 H32A 109.5 ?
C20 C32 H32B 109.5 ?
H32A C32 H32B 109.5 ?
C20 C32 H32C 109.5 ?
H32A C32 H32C 109.5 ?
H32B C32 H32C 109.5 ?
C21 C33 H33A 109.5 ?
C21 C33 H33B 109.5 ?
H33A C33 H33B 109.5 ?
C21 C33 H33C 109.5 ?
H33A C33 H33C 109.5 ?
H33B C33 H33C 109.5 ?
C22 C34 H34A 109.5 ?
C22 C34 H34B 109.5 ?
H34A C34 H34B 109.5 ?
C22 C34 H34C 109.5 ?
H34A C34 H34C 109.5 ?
H34B C34 H34C 109.5 ?
C23 C35 H35A 109.5 ?
C23 C35 H35B 109.5 ?
H35A C35 H35B 109.5 ?
C23 C35 H35C 109.5 ?
H35A C35 H35C 109.5 ?
H35B C35 H35C 109.5 ?
C24 C36 H36A 109.5 ?
C24 C36 H36B 109.5 ?
H36A C36 H36B 109.5 ?
C24 C36 H36C 109.5 ?
H36A C36 H36C 109.5 ?
H36B C36 H36C 109.5 ?
F3 B1 F2 117.0(6) ?
F3 B1 F1 113.9(5) ?
F2 B1 F1 112.0(5) ?
F3 B1 F4 105.1(6) ?
F2 B1 F4 103.6(6) ?
F1 B1 F4 103.5(5) ?
C7 P1 C1 102.76(19) ?
C7 P1 Ru2 118.61(14) ?
C1 P1 Ru2 117.98(13) ?
C7 P1 Ru1 121.58(14) ?
C1 P1 Ru1 120.52(13) ?
Ru2 P1 Ru1 74.85(3) yes
Ru1 Cl1 Ru2 71.09(3) yes
C18 Ru1 C15 80.27(16) ?
C18 Ru1 C13 37.73(18) ?
C15 Ru1 C13 67.14(17) ?
C18 Ru1 C14 67.61(17) ?
C15 Ru1 C14 36.93(18) ?
C13 Ru1 C14 37.14(18) ?
C18 Ru1 C16 66.99(17) ?
C15 Ru1 C16 37.50(19) ?
C13 Ru1 C16 78.76(15) ?
C14 Ru1 C16 66.51(17) ?
C18 Ru1 C17 37.89(17) ?
C15 Ru1 C17 67.03(17) ?
C13 Ru1 C17 67.47(16) ?
C14 Ru1 C17 79.00(16) ?
C16 Ru1 C17 36.22(18) ?
C18 Ru1 P1 128.02(12) ?
C15 Ru1 P1 128.97(14) ?
C13 Ru1 P1 107.63(11) ?
C14 Ru1 P1 108.32(12) ?
C16 Ru1 P1 162.38(14) ?
C17 Ru1 P1 161.40(13) ?
C18 Ru1 Cl1 147.52(13) ?
C15 Ru1 Cl1 100.11(13) ?
C13 Ru1 Cl1 166.68(13) ?
C14 Ru1 Cl1 129.73(14) ?
C16 Ru1 Cl1 93.42(12) ?
C17 Ru1 Cl1 112.11(12) ?
P1 Ru1 Cl1 76.92(4) ?
C18 Ru1 Ru2 120.02(11) ?
C15 Ru1 Ru2 154.61(13) ?
C13 Ru1 Ru2 138.23(12) ?
C14 Ru1 Ru2 160.64(12) ?
C16 Ru1 Ru2 132.41(12) ?
C17 Ru1 Ru2 118.40(11) ?
P1 Ru1 Ru2 52.49(3) ?
Cl1 Ru1 Ru2 54.51(2) ?
C18 Ru1 H1H 91(2) ?
C15 Ru1 H1H 154.7(19) ?
C13 Ru1 H1H 118(2) ?
C14 Ru1 H1H 155(2) ?
C16 Ru1 H1H 117.2(19) ?
C17 Ru1 H1H 91(2) ?
P1 Ru1 H1H 74.9(19) ?
Cl1 Ru1 H1H 75(2) ?
Ru2 Ru1 H1H 30(2) ?
C21 Ru2 C22 38.18(17) ?
C21 Ru2 C19 68.01(15) ?
C22 Ru2 C19 80.28(15) ?
C21 Ru2 C23 67.95(16) ?
C22 Ru2 C23 37.55(16) ?
C19 Ru2 C23 66.91(16) ?
C21 Ru2 C20 37.53(16) ?
C22 Ru2 C20 67.68(16) ?
C19 Ru2 C20 37.13(15) ?
C23 Ru2 C20 78.84(15) ?
C21 Ru2 C24 80.08(15) ?
C22 Ru2 C24 67.47(15) ?
C19 Ru2 C24 37.14(16) ?
C23 Ru2 C24 36.84(15) ?
C20 Ru2 C24 66.64(15) ?
C21 Ru2 P1 101.89(11) ?
C22 Ru2 P1 113.30(11) ?
C19 Ru2 P1 144.78(12) ?
C23 Ru2 P1 142.74(11) ?
C20 Ru2 P1 115.70(11) ?
C24 Ru2 P1 177.66(10) ?
C21 Ru2 Cl1 149.73(13) ?
C22 Ru2 Cl1 167.59(12) ?
C19 Ru2 Cl1 95.22(11) ?
C23 Ru2 Cl1 130.08(11) ?
C20 Ru2 Cl1 115.21(12) ?
C24 Ru2 Cl1 102.01(11) ?
P1 Ru2 Cl1 76.95(4) ?
C21 Ru2 Ru1 146.73(11) ?
C22 Ru2 Ru1 125.41(11) ?
C19 Ru2 Ru1 145.26(10) ?
C23 Ru2 Ru1 117.23(10) ?
C20 Ru2 Ru1 163.88(12) ?
C24 Ru2 Ru1 125.03(10) ?
P1 Ru2 Ru1 52.66(3) ?
Cl1 Ru2 Ru1 54.40(2) ?
C21 Ru2 H1H 135.8(18) ?
C22 Ru2 H1H 102.0(18) ?
C19 Ru2 H1H 137.8(18) ?
C23 Ru2 H1H 89.2(19) ?
C20 Ru2 H1H 168.0(19) ?
C24 Ru2 H1H 104.2(18) ?
P1 Ru2 H1H 73.5(18) ?
Cl1 Ru2 H1H 73.5(18) ?
Ru1 Ru2 H1H 28.2(19) ?

loop_
_geom_bond_atom_site_label_1
_geom_bond_atom_site_label_2
_geom_bond_distance
_geom_bond_publ_flag
C1 C6 1.389(6) ?
C1 C2 1.403(6) ?
C1 P1 1.823(5) ?
C2 C3 1.375(7) ?
C2 H2 0.9300 ?
C3 C4 1.387(7) ?
C3 H3 0.9300 ?
C4 C5 1.383(7) ?
C4 H4 0.9300 ?
C5 C6 1.373(7) ?
C5 H5 0.9300 ?
C6 H6 0.9300 ?
C7 C12 1.394(7) ?
C7 C8 1.409(6) ?
C7 P1 1.819(4) ?
C8 C9 1.379(6) ?
C8 H8 0.9300 ?
C9 C10 1.371(8) ?
C9 H9 0.9300 ?
C10 C11 1.385(8) ?
C10 H10 0.9300 ?
C11 C12 1.392(6) ?
C11 H11 0.9300 ?
C12 H12 0.9300 ?
C13 C14 1.417(7) ?
C13 C18 1.424(7) ?
C13 C25 1.520(6) ?
C13 Ru1 2.223(4) ?
C14 C15 1.407(7) ?
C14 C26 1.527(7) ?
C14 Ru1 2.227(4) ?
C15 C16 1.435(7) ?
C15 C27 1.513(7) ?
C15 Ru1 2.214(4) ?
C16 C17 1.405(7) ?
C16 C28 1.506(7) ?
C16 Ru1 2.250(4) ?
C17 C18 1.447(6) ?
C17 C29 1.507(7) ?
C17 Ru1 2.270(4) ?
C18 C30 1.514(7) ?
C18 Ru1 2.180(4) ?
C19 C20 1.427(6) ?
C19 C24 1.429(6) ?
C19 C31 1.503(6) ?
C19 Ru2 2.219(4) ?
C20 C21 1.432(6) ?
C20 C32 1.520(6) ?
C20 Ru2 2.260(4) ?
C21 C22 1.437(7) ?
C21 C33 1.508(6) ?
C21 Ru2 2.187(4) ?
C22 C23 1.436(6) ?
C22 C34 1.501(6) ?
C22 Ru2 2.207(4) ?
C23 C24 1.428(6) ?
C23 C35 1.503(6) ?
C23 Ru2 2.253(4) ?
C24 C36 1.513(6) ?
C24 Ru2 2.266(4) ?
C25 H25A 0.9600 ?
C25 H25B 0.9600 ?
C25 H25C 0.9600 ?
C26 H26A 0.9600 ?
C26 H26B 0.9600 ?
C26 H26C 0.9600 ?
C27 H27A 0.9600 ?
C27 H27B 0.9600 ?
C27 H27C 0.9600 ?
C28 H28A 0.9600 ?
C28 H28B 0.9600 ?
C28 H28C 0.9600 ?
C29 H29A 0.9600 ?
C29 H29B 0.9600 ?
C29 H29C 0.9600 ?
C30 H30A 0.9600 ?
C30 H30B 0.9600 ?
C30 H30C 0.9600 ?
C31 H31A 0.9600 ?
C31 H31B 0.9600 ?
C31 H31C 0.9600 ?
C32 H32A 0.9600 ?
C32 H32B 0.9600 ?
C32 H32C 0.9600 ?
C33 H33A 0.9600 ?
C33 H33B 0.9600 ?
C33 H33C 0.9600 ?
C34 H34A 0.9600 ?
C34 H34B 0.9600 ?
C34 H34C 0.9600 ?
C35 H35A 0.9600 ?
C35 H35B 0.9600 ?
C35 H35C 0.9600 ?
C36 H36A 0.9600 ?
C36 H36B 0.9600 ?
C36 H36C 0.9600 ?
F1 B1 1.377(7) ?
F2 B1 1.341(7) ?
F3 B1 1.313(7) ?
F4 B1 1.391(7) ?
P1 Ru2 2.3221(10) yes
P1 Ru1 2.3274(10) yes
Cl1 Ru1 2.4287(10) yes
Cl1 Ru2 2.4319(10) yes
Ru1 Ru2 2.8256(4) yes
Ru1 H1H 1.57(5) yes
Ru2 H1H 1.67(5) yes

loop_
_geom_torsion_atom_site_label_1
_geom_torsion_atom_site_label_2
_geom_torsion_atom_site_label_3
_geom_torsion_atom_site_label_4
_geom_torsion
C6 C1 C2 C3 2.5(6)
P1 C1 C2 C3 -174.1(3)
C1 C2 C3 C4 -0.9(7)
C2 C3 C4 C5 -0.8(7)
C3 C4 C5 C6 1.0(7)
C4 C5 C6 C1 0.7(7)
C2 C1 C6 C5 -2.4(6)
P1 C1 C6 C5 174.3(4)
C12 C7 C8 C9 0.9(6)
P1 C7 C8 C9 177.5(3)
C7 C8 C9 C10 -0.6(7)
C8 C9 C10 C11 0.4(7)
C9 C10 C11 C12 -0.6(7)
C10 C11 C12 C7 0.9(7)
C8 C7 C12 C11 -1.1(6)
P1 C7 C12 C11 -177.8(3)
C18 C13 C14 C15 -0.8(6)
C25 C13 C14 C15 174.6(4)
Ru1 C13 C14 C15 -53.1(4)
C18 C13 C14 C26 -179.0(4)
C25 C13 C14 C26 -3.7(6)
Ru1 C13 C14 C26 128.6(4)
C18 C13 C14 Ru1 52.4(3)
C25 C13 C14 Ru1 -132.3(4)
C13 C14 C15 C16 -3.8(6)
C26 C14 C15 C16 174.4(4)
Ru1 C14 C15 C16 -57.0(3)
C13 C14 C15 C27 177.9(4)
C26 C14 C15 C27 -3.9(6)
Ru1 C14 C15 C27 124.7(4)
C13 C14 C15 Ru1 53.2(4)
C26 C14 C15 Ru1 -128.6(4)
C14 C15 C16 C17 3.2(6)
C27 C15 C16 C17 -178.5(4)
Ru1 C15 C16 C17 -53.5(4)
C14 C15 C16 C28 -179.3(4)
C27 C15 C16 C28 -1.0(6)
Ru1 C15 C16 C28 124.0(4)
C14 C15 C16 Ru1 56.7(3)
C27 C15 C16 Ru1 -125.0(4)
C15 C16 C17 C18 1.8(6)
C28 C16 C17 C18 -175.6(4)
Ru1 C16 C17 C18 -50.5(3)
C15 C16 C17 C29 -178.9(4)
C28 C16 C17 C29 3.7(6)
Ru1 C16 C17 C29 128.8(4)
C15 C16 C17 Ru1 52.3(3)
C28 C16 C17 Ru1 -125.1(4)
C14 C13 C18 C17 5.9(6)
C25 C13 C18 C17 -169.4(4)
Ru1 C13 C18 C17 59.3(3)
C14 C13 C18 C30 -178.3(4)
C25 C13 C18 C30 6.4(6)
Ru1 C13 C18 C30 -124.9(4)
C14 C13 C18 Ru1 -53.3(3)
C25 C13 C18 Ru1 131.3(4)
C16 C17 C18 C13 -6.4(6)
C29 C17 C18 C13 174.3(4)
Ru1 C17 C18 C13 -58.5(3)
C16 C17 C18 C30 177.7(4)
C29 C17 C18 C30 -1.6(6)
Ru1 C17 C18 C30 125.6(4)
C16 C17 C18 Ru1 52.1(3)
C29 C17 C18 Ru1 -127.2(4)
C24 C19 C20 C21 8.2(6)
C31 C19 C20 C21 -173.8(4)
Ru2 C19 C20 C21 -49.4(3)
C24 C19 C20 C32 -169.4(4)
C31 C19 C20 C32 8.6(6)
Ru2 C19 C20 C32 133.0(4)
C24 C19 C20 Ru2 57.5(3)
C31 C19 C20 Ru2 -124.4(4)
C19 C20 C21 C22 -6.9(6)
C32 C20 C21 C22 170.6(4)
Ru2 C20 C21 C22 -56.9(3)
C19 C20 C21 C33 176.0(4)
C32 C20 C21 C33 -6.5(6)
Ru2 C20 C21 C33 126.0(4)
C19 C20 C21 Ru2 50.0(3)
C32 C20 C21 Ru2 -132.4(4)
C20 C21 C22 C23 2.2(5)
C33 C21 C22 C23 179.3(4)
Ru2 C21 C22 C23 -55.8(3)
C20 C21 C22 C34 -174.0(4)
C33 C21 C22 C34 3.1(6)
Ru2 C21 C22 C34 128.0(4)
C20 C21 C22 Ru2 58.1(3)
C33 C21 C22 Ru2 -124.8(4)
C21 C22 C23 C24 1.3(5)
C34 C22 C23 C24 177.6(4)
Ru2 C22 C23 C24 -53.1(3)
C21 C22 C23 C35 179.9(4)
C34 C22 C23 C35 -3.8(6)
Ru2 C22 C23 C35 125.5(3)
C21 C22 C23 Ru2 54.5(3)
C34 C22 C23 Ru2 -129.2(4)
C22 C23 C24 C19 -0.2(5)
C35 C23 C24 C19 -178.8(4)
Ru2 C23 C24 C19 -52.1(3)
C22 C23 C24 C36 179.2(4)
C35 C23 C24 C36 0.6(6)
Ru2 C23 C24 C36 127.2(4)
C22 C23 C24 Ru2 51.9(3)
C35 C23 C24 Ru2 -126.7(4)
C20 C19 C24 C23 -4.6(5)
C31 C19 C24 C23 177.3(4)
Ru2 C19 C24 C23 52.8(3)
C20 C19 C24 C36 176.0(4)
C31 C19 C24 C36 -2.1(6)
Ru2 C19 C24 C36 -126.6(4)
C20 C19 C24 Ru2 -57.4(3)
C31 C19 C24 Ru2 124.5(4)
C12 C7 P1 C1 -170.5(3)
C8 C7 P1 C1 12.9(4)
C12 C7 P1 Ru2 57.3(3)
C8 C7 P1 Ru2 -119.2(3)
C12 C7 P1 Ru1 -31.9(4)
C8 C7 P1 Ru1 151.6(3)
C6 C1 P1 C7 -105.1(3)
C2 C1 P1 C7 71.4(4)
C6 C1 P1 Ru2 27.5(4)
C2 C1 P1 Ru2 -156.0(3)
C6 C1 P1 Ru1 115.7(3)
C2 C1 P1 Ru1 -67.8(4)
C13 C18 Ru1 C15 65.0(3)
C17 C18 Ru1 C15 -64.9(3)
C30 C18 Ru1 C15 -179.0(5)
C17 C18 Ru1 C13 -129.9(4)
C30 C18 Ru1 C13 116.0(6)
C13 C18 Ru1 C14 28.8(2)
C17 C18 Ru1 C14 -101.1(3)
C30 C18 Ru1 C14 144.8(5)
C13 C18 Ru1 C16 101.7(3)
C17 C18 Ru1 C16 -28.2(2)
C30 C18 Ru1 C16 -142.3(5)
C13 C18 Ru1 C17 129.9(4)
C30 C18 Ru1 C17 -114.1(6)
C13 C18 Ru1 P1 -67.5(3)
C17 C18 Ru1 P1 162.6(2)
C30 C18 Ru1 P1 48.5(5)
C13 C18 Ru1 Cl1 158.6(2)
C17 C18 Ru1 Cl1 28.7(4)
C30 C18 Ru1 Cl1 -85.4(5)
C13 C18 Ru1 Ru2 -131.4(2)
C17 C18 Ru1 Ru2 98.7(2)
C30 C18 Ru1 Ru2 -15.3(5)
C14 C15 Ru1 C18 -65.5(3)
C16 C15 Ru1 C18 64.7(3)
C27 C15 Ru1 C18 180.0(6)
C14 C15 Ru1 C13 -28.5(3)
C16 C15 Ru1 C13 101.7(3)
C27 C15 Ru1 C13 -143.0(6)
C16 C15 Ru1 C14 130.1(4)
C27 C15 Ru1 C14 -114.5(7)
C14 C15 Ru1 C16 -130.1(4)
C27 C15 Ru1 C16 115.3(7)
C14 C15 Ru1 C17 -102.6(3)
C16 C15 Ru1 C17 27.5(3)
C27 C15 Ru1 C17 142.8(6)
C14 C15 Ru1 P1 66.2(3)
C16 C15 Ru1 P1 -163.7(2)
C27 C15 Ru1 P1 -48.3(6)
C14 C15 Ru1 Cl1 147.5(3)
C16 C15 Ru1 Cl1 -82.4(3)
C27 C15 Ru1 Cl1 33.0(6)
C14 C15 Ru1 Ru2 149.2(3)
C16 C15 Ru1 Ru2 -80.7(4)
C27 C15 Ru1 Ru2 34.6(8)
C14 C13 Ru1 C18 132.5(4)
C25 C13 Ru1 C18 -113.1(6)
C14 C13 Ru1 C15 28.3(3)
C18 C13 Ru1 C15 -104.2(3)
C25 C13 Ru1 C15 142.7(6)
C18 C13 Ru1 C14 -132.5(4)
C25 C13 Ru1 C14 114.4(6)
C14 C13 Ru1 C16 65.8(3)
C18 C13 Ru1 C16 -66.8(3)
C25 C13 Ru1 C16 -179.8(6)
C14 C13 Ru1 C17 101.9(3)
C18 C13 Ru1 C17 -30.7(2)
C25 C13 Ru1 C17 -143.7(6)
C14 C13 Ru1 P1 -97.3(2)
C18 C13 Ru1 P1 130.2(2)
C25 C13 Ru1 P1 17.1(6)
C14 C13 Ru1 Cl1 10.9(6)
C18 C13 Ru1 Cl1 -121.7(5)
C25 C13 Ru1 Cl1 125.3(5)
C14 C13 Ru1 Ru2 -150.2(2)
C18 C13 Ru1 Ru2 77.3(3)
C25 C13 Ru1 Ru2 -35.8(6)
C15 C14 Ru1 C18 104.1(3)
C13 C14 Ru1 C18 -29.2(2)
C26 C14 Ru1 C18 -140.3(6)
C13 C14 Ru1 C15 -133.3(4)
C26 C14 Ru1 C15 115.6(7)
C15 C14 Ru1 C13 133.3(4)
C26 C14 Ru1 C13 -111.1(7)
C15 C14 Ru1 C16 30.5(3)
C13 C14 Ru1 C16 -102.8(3)
C26 C14 Ru1 C16 146.1(6)
C15 C14 Ru1 C17 66.2(3)
C13 C14 Ru1 C17 -67.1(3)
C26 C14 Ru1 C17 -178.2(6)
C15 C14 Ru1 P1 -131.5(3)
C13 C14 Ru1 P1 95.2(2)
C26 C14 Ru1 P1 -15.9(6)
C15 C14 Ru1 Cl1 -43.5(3)
C13 C14 Ru1 Cl1 -176.76(19)
C26 C14 Ru1 Cl1 72.1(6)
C15 C14 Ru1 Ru2 -138.5(3)
C13 C14 Ru1 Ru2 88.2(4)
C26 C14 Ru1 Ru2 -22.9(9)
C17 C16 Ru1 C18 29.4(3)
C15 C16 Ru1 C18 -104.6(3)
C28 C16 Ru1 C18 145.5(6)
C17 C16 Ru1 C15 134.0(4)
C28 C16 Ru1 C15 -109.9(6)
C17 C16 Ru1 C13 67.1(3)
C15 C16 Ru1 C13 -66.9(3)
C28 C16 Ru1 C13 -176.9(6)
C17 C16 Ru1 C14 103.9(3)
C15 C16 Ru1 C14 -30.1(3)
C28 C16 Ru1 C14 -140.0(6)
C15 C16 Ru1 C17 -134.0(4)
C28 C16 Ru1 C17 116.1(6)
C17 C16 Ru1 P1 -179.7(3)
C15 C16 Ru1 P1 46.3(5)
C28 C16 Ru1 P1 -63.7(8)
C17 C16 Ru1 Cl1 -123.8(2)
C15 C16 Ru1 Cl1 102.2(3)
C28 C16 Ru1 Cl1 -7.8(6)
C17 C16 Ru1 Ru2 -81.0(3)
C15 C16 Ru1 Ru2 145.0(2)
C28 C16 Ru1 Ru2 35.1(6)
C16 C17 Ru1 C18 -132.6(4)
C29 C17 Ru1 C18 113.3(6)
C16 C17 Ru1 C15 -28.4(3)
C18 C17 Ru1 C15 104.2(3)
C29 C17 Ru1 C15 -142.5(6)
C16 C17 Ru1 C13 -102.1(3)
C18 C17 Ru1 C13 30.5(3)
C29 C17 Ru1 C13 143.8(6)
C16 C17 Ru1 C14 -65.1(3)
C18 C17 Ru1 C14 67.5(3)
C29 C17 Ru1 C14 -179.2(6)
C18 C17 Ru1 C16 132.6(4)
C29 C17 Ru1 C16 -114.1(6)
C16 C17 Ru1 P1 179.7(3)
C18 C17 Ru1 P1 -47.7(5)
C29 C17 Ru1 P1 65.6(7)
C16 C17 Ru1 Cl1 63.5(3)
C18 C17 Ru1 Cl1 -163.9(2)
C29 C17 Ru1 Cl1 -50.6(6)
C16 C17 Ru1 Ru2 124.0(2)
C18 C17 Ru1 Ru2 -103.4(2)
C29 C17 Ru1 Ru2 9.9(6)
C7 P1 Ru1 C18 13.0(2)
C1 P1 Ru1 C18 144.6(2)
Ru2 P1 Ru1 C18 -101.56(16)
C7 P1 Ru1 C15 -97.9(2)
C1 P1 Ru1 C15 33.7(2)
Ru2 P1 Ru1 C15 147.55(16)
C7 P1 Ru1 C13 -23.4(2)
C1 P1 Ru1 C13 108.2(2)
Ru2 P1 Ru1 C13 -137.95(14)
C7 P1 Ru1 C14 -62.5(2)
C1 P1 Ru1 C14 69.1(2)
Ru2 P1 Ru1 C14 -177.06(14)
C7 P1 Ru1 C16 -132.3(4)
C1 P1 Ru1 C16 -0.8(4)
Ru2 P1 Ru1 C16 113.1(4)
C7 P1 Ru1 C17 48.2(4)
C1 P1 Ru1 C17 179.8(4)
Ru2 P1 Ru1 C17 -66.4(3)
C7 P1 Ru1 Cl1 169.61(16)
C1 P1 Ru1 Cl1 -58.83(15)
Ru2 P1 Ru1 Cl1 55.04(3)
C7 P1 Ru1 Ru2 114.57(16)
C1 P1 Ru1 Ru2 -113.86(15)
Ru2 Cl1 Ru1 C18 91.4(2)
Ru2 Cl1 Ru1 C15 179.11(14)
Ru2 Cl1 Ru1 C13 -164.6(5)
Ru2 Cl1 Ru1 C14 -156.07(16)
Ru2 Cl1 Ru1 C16 141.93(14)
Ru2 Cl1 Ru1 C17 109.93(13)
Ru2 Cl1 Ru1 P1 -52.98(3)
C20 C21 Ru2 C22 -130.3(4)
C33 C21 Ru2 C22 113.8(5)
C20 C21 Ru2 C19 -27.7(3)
C22 C21 Ru2 C19 102.7(3)
C33 C21 Ru2 C19 -143.5(5)
C20 C21 Ru2 C23 -100.6(3)
C22 C21 Ru2 C23 29.7(2)
C33 C21 Ru2 C23 143.5(5)
C22 C21 Ru2 C20 130.3(4)
C33 C21 Ru2 C20 -115.9(6)
C20 C21 Ru2 C24 -64.3(3)
C22 C21 Ru2 C24 66.0(2)
C33 C21 Ru2 C24 179.8(5)
C20 C21 Ru2 P1 117.0(2)
C22 C21 Ru2 P1 -112.7(2)
C33 C21 Ru2 P1 1.1(5)
C20 C21 Ru2 Cl1 32.5(4)
C22 C21 Ru2 Cl1 162.8(2)
C33 C21 Ru2 Cl1 -83.3(5)
C20 C21 Ru2 Ru1 153.0(2)
C22 C21 Ru2 Ru1 -76.7(3)
C33 C21 Ru2 Ru1 37.1(6)
C23 C22 Ru2 C21 131.1(3)
C34 C22 Ru2 C21 -114.3(6)
C23 C22 Ru2 C19 64.5(2)
C21 C22 Ru2 C19 -66.6(2)
C34 C22 Ru2 C19 179.1(5)
C21 C22 Ru2 C23 -131.1(3)
C34 C22 Ru2 C23 114.5(6)
C23 C22 Ru2 C20 101.0(3)
C21 C22 Ru2 C20 -30.1(2)
C34 C22 Ru2 C20 -144.5(5)
C23 C22 Ru2 C24 28.1(2)
C21 C22 Ru2 C24 -103.1(3)
C34 C22 Ru2 C24 142.6(5)
C23 C22 Ru2 P1 -149.5(2)
C21 C22 Ru2 P1 79.3(2)
C34 C22 Ru2 P1 -35.0(5)
C23 C22 Ru2 Cl1 -5.1(7)
C21 C22 Ru2 Cl1 -136.2(5)
C34 C22 Ru2 Cl1 109.5(6)
C23 C22 Ru2 Ru1 -89.8(2)
C21 C22 Ru2 Ru1 139.1(2)
C34 C22 Ru2 Ru1 24.7(5)
C20 C19 Ru2 C21 27.9(3)
C24 C19 Ru2 C21 -103.0(3)
C31 C19 Ru2 C21 142.9(5)
C20 C19 Ru2 C22 65.7(3)
C24 C19 Ru2 C22 -65.3(2)
C31 C19 Ru2 C22 -179.3(4)
C20 C19 Ru2 C23 102.4(3)
C24 C19 Ru2 C23 -28.6(2)
C31 C19 Ru2 C23 -142.6(4)
C24 C19 Ru2 C20 -131.0(4)
C31 C19 Ru2 C20 115.0(5)
C20 C19 Ru2 C24 131.0(4)
C31 C19 Ru2 C24 -114.0(5)
C20 C19 Ru2 P1 -51.3(3)
C24 C19 Ru2 P1 177.74(18)
C31 C19 Ru2 P1 63.7(5)
C20 C19 Ru2 Cl1 -126.0(2)
C24 C19 Ru2 Cl1 103.0(2)
C31 C19 Ru2 Cl1 -11.0(4)
C20 C19 Ru2 Ru1 -152.6(2)
C24 C19 Ru2 Ru1 76.4(3)
C31 C19 Ru2 Ru1 -37.6(5)
C24 C23 Ru2 C21 103.3(3)
C22 C23 Ru2 C21 -30.1(2)
C35 C23 Ru2 C21 -141.9(5)
C24 C23 Ru2 C22 133.5(3)
C35 C23 Ru2 C22 -111.7(5)
C24 C23 Ru2 C19 28.8(2)
C22 C23 Ru2 C19 -104.7(3)
C35 C23 Ru2 C19 143.6(5)
C24 C23 Ru2 C20 65.7(2)
C22 C23 Ru2 C20 -67.8(2)
C35 C23 Ru2 C20 -179.5(4)
C22 C23 Ru2 C24 -133.5(3)
C35 C23 Ru2 C24 114.8(5)
C24 C23 Ru2 P1 -176.18(17)
C22 C23 Ru2 P1 50.3(3)
C35 C23 Ru2 P1 -61.4(5)
C24 C23 Ru2 Cl1 -47.9(3)
C22 C23 Ru2 Cl1 178.58(19)
C35 C23 Ru2 Cl1 66.8(5)
C24 C23 Ru2 Ru1 -112.9(2)
C22 C23 Ru2 Ru1 113.6(2)
C35 C23 Ru2 Ru1 1.8(5)
C19 C20 Ru2 C21 -134.5(4)
C32 C20 Ru2 C21 113.7(6)
C19 C20 Ru2 C22 -103.9(3)
C21 C20 Ru2 C22 30.6(3)
C32 C20 Ru2 C22 144.3(5)
C21 C20 Ru2 C19 134.5(4)
C32 C20 Ru2 C19 -111.8(6)
C19 C20 Ru2 C23 -66.3(3)
C21 C20 Ru2 C23 68.2(3)
C32 C20 Ru2 C23 -178.1(5)
C19 C20 Ru2 C24 -29.8(3)
C21 C20 Ru2 C24 104.7(3)
C32 C20 Ru2 C24 -141.6(5)
C19 C20 Ru2 P1 150.0(2)
C21 C20 Ru2 P1 -75.5(3)
C32 C20 Ru2 P1 38.2(5)
C19 C20 Ru2 Cl1 62.9(3)
C21 C20 Ru2 Cl1 -162.6(2)
C32 C20 Ru2 Cl1 -48.9(5)
C19 C20 Ru2 Ru1 109.4(4)
C21 C20 Ru2 Ru1 -116.0(4)
C32 C20 Ru2 Ru1 -2.4(8)
C23 C24 Ru2 C21 -66.3(2)
C19 C24 Ru2 C21 66.5(2)
C36 C24 Ru2 C21 179.0(5)
C23 C24 Ru2 C22 -28.6(2)
C19 C24 Ru2 C22 104.2(3)
C36 C24 Ru2 C22 -143.3(5)
C23 C24 Ru2 C19 -132.8(3)
C36 C24 Ru2 C19 112.5(5)
C19 C24 Ru2 C23 132.8(3)
C36 C24 Ru2 C23 -114.7(5)
C23 C24 Ru2 C20 -103.0(3)
C19 C24 Ru2 C20 29.8(2)
C36 C24 Ru2 C20 142.3(5)
C23 C24 Ru2 Cl1 144.5(2)
C19 C24 Ru2 Cl1 -82.7(2)
C36 C24 Ru2 Cl1 29.8(5)
C23 C24 Ru2 Ru1 89.8(2)
C19 C24 Ru2 Ru1 -137.44(19)
C36 C24 Ru2 Ru1 -24.9(5)
C7 P1 Ru2 C21 38.0(2)
C1 P1 Ru2 C21 -87.05(19)
Ru1 P1 Ru2 C21 156.08(13)
C7 P1 Ru2 C22 -0.4(2)
C1 P1 Ru2 C22 -125.42(19)
Ru1 P1 Ru2 C22 117.71(13)
C7 P1 Ru2 C19 106.6(2)
C1 P1 Ru2 C19 -18.5(2)
Ru1 P1 Ru2 C19 -135.35(18)
C7 P1 Ru2 C23 -31.1(2)
C1 P1 Ru2 C23 -156.1(2)
Ru1 P1 Ru2 C23 87.00(17)
C7 P1 Ru2 C20 75.1(2)
C1 P1 Ru2 C20 -49.99(19)
Ru1 P1 Ru2 C20 -166.86(13)
C7 P1 Ru2 Cl1 -172.98(16)
C1 P1 Ru2 Cl1 61.95(14)
Ru1 P1 Ru2 Cl1 -54.92(3)
C7 P1 Ru2 Ru1 -118.06(17)
C1 P1 Ru2 Ru1 116.87(14)
Ru1 Cl1 Ru2 C21 144.4(2)
Ru1 Cl1 Ru2 C22 -93.6(5)
Ru1 Cl1 Ru2 C19 -161.68(12)
Ru1 Cl1 Ru2 C23 -97.64(14)
Ru1 Cl1 Ru2 C20 165.66(12)
Ru1 Cl1 Ru2 C24 -124.71(11)
Ru1 Cl1 Ru2 P1 53.14(3)
C18 Ru1 Ru2 C21 70.6(3)
C15 Ru1 Ru2 C21 -149.7(4)
C13 Ru1 Ru2 C21 27.0(3)
C14 Ru1 Ru2 C21 -37.9(5)
C16 Ru1 Ru2 C21 155.8(3)
C17 Ru1 Ru2 C21 114.3(3)
P1 Ru1 Ru2 C21 -46.3(2)
Cl1 Ru1 Ru2 C21 -147.7(2)
C18 Ru1 Ru2 C22 23.1(2)
C15 Ru1 Ru2 C22 162.7(3)
C13 Ru1 Ru2 C22 -20.5(2)
C14 Ru1 Ru2 C22 -85.5(4)
C16 Ru1 Ru2 C22 108.3(2)
C17 Ru1 Ru2 C22 66.7(2)
P1 Ru1 Ru2 C22 -93.90(15)
Cl1 Ru1 Ru2 C22 164.74(15)
C18 Ru1 Ru2 C19 -108.4(3)
C15 Ru1 Ru2 C19 31.3(4)
C13 Ru1 Ru2 C19 -152.0(3)
C14 Ru1 Ru2 C19 143.1(5)
C16 Ru1 Ru2 C19 -23.2(3)
C17 Ru1 Ru2 C19 -64.7(3)
P1 Ru1 Ru2 C19 134.7(2)
Cl1 Ru1 Ru2 C19 33.3(2)
C18 Ru1 Ru2 C23 -20.20(19)
C15 Ru1 Ru2 C23 119.4(3)
C13 Ru1 Ru2 C23 -63.8(2)
C14 Ru1 Ru2 C23 -128.7(4)
C16 Ru1 Ru2 C23 65.0(2)
C17 Ru1 Ru2 C23 23.43(19)
P1 Ru1 Ru2 C23 -137.16(13)
Cl1 Ru1 Ru2 C23 121.48(13)
C18 Ru1 Ru2 C20 164.5(4)
C15 Ru1 Ru2 C20 -55.9(5)
C13 Ru1 Ru2 C20 120.9(4)
C14 Ru1 Ru2 C20 56.0(6)
C16 Ru1 Ru2 C20 -110.3(4)
C17 Ru1 Ru2 C20 -151.9(4)
P1 Ru1 Ru2 C20 47.5(4)
Cl1 Ru1 Ru2 C20 -53.8(4)
C18 Ru1 Ru2 C24 -62.6(2)
C15 Ru1 Ru2 C24 77.0(3)
C13 Ru1 Ru2 C24 -106.2(2)
C14 Ru1 Ru2 C24 -171.1(4)
C16 Ru1 Ru2 C24 22.6(2)
C17 Ru1 Ru2 C24 -19.0(2)
P1 Ru1 Ru2 C24 -179.56(14)
Cl1 Ru1 Ru2 C24 79.09(14)
C18 Ru1 Ru2 P1 116.96(15)
C15 Ru1 Ru2 P1 -103.4(3)
C13 Ru1 Ru2 P1 73.37(18)
C14 Ru1 Ru2 P1 8.4(4)
C16 Ru1 Ru2 P1 -157.84(18)
C17 Ru1 Ru2 P1 160.59(14)
Cl1 Ru1 Ru2 P1 -101.36(5)
C18 Ru1 Ru2 Cl1 -141.69(15)
C15 Ru1 Ru2 Cl1 -2.0(3)
C13 Ru1 Ru2 Cl1 174.72(18)
C14 Ru1 Ru2 Cl1 109.8(4)
C16 Ru1 Ru2 Cl1 -56.49(18)
C17 Ru1 Ru2 Cl1 -98.05(14)
P1 Ru1 Ru2 Cl1 101.36(5)
